data_1522187
loop_
_publ_author_name
'Wolcyrz, M.'
'Horyn, R.'
'Bouree, F.'

_publ_section_title
;
 Structural peculiarities of Bi La2 O4.5+d examined by X-ray and neutron
 powder diffraction
;
_journal_name_full 'Journal of Physics: Condensed Matter'
_journal_page_first 5757
_journal_page_last 5765
_journal_volume 11
_journal_year 1999
_chemical_formula_sum 'Bi0.667 La1.333 O3.364'
_chemical_name_systematic '(Bi0.667 La1.333) O3.364'
_space_group_IT_number 2
_symmetry_space_group_name_Hall '-P 1'
_symmetry_space_group_name_H-M 'P -1'
_cell_angle_alpha 87.57
_cell_angle_beta 90.3
_cell_angle_gamma 90.14
_cell_formula_units_Z 1
_cell_length_a 3.918
_cell_length_b 4.024
_cell_length_c 5.629
_cell_volume 88.666
_citation_journal_id_ASTM JCOMEL
_cod_data_source_file Wolcyrz_JCOMEL_1999_100.cif
_cod_data_source_block Bi0.667La1.333O3.364
_cod_original_cell_volume 88.66576
_cod_database_code 1522187

loop_
_symmetry_equiv_pos_as_xyz
x,y,z
-x,-y,-z

loop_
_atom_site_label
_atom_site_type_symbol
_atom_site_fract_x
_atom_site_fract_y
_atom_site_fract_z
_atom_site_occupancy
_atom_site_U_iso_or_equiv
O2 O-2 0.52 0.01 0.77 0.841 0.0
O1 O-2 0.03 0.44 0.26 0.841 0.0
La1 La+3 0 0 0 0.667 0.0
Bi2 Bi+3 0.5 0.5 0.5 0.333 0.0
La2 La+3 0.5 0.5 0.5 0.667 0.0
Bi1 Bi+3 0 0 0 0.333 0.0
